data_7160908
loop_
_publ_author_name
'Rakshit, Ankita J.'
'Saikia, Raktim Abha'
'Deka, Snata'
'Thakur, Ashim Jyoti'

_publ_section_title
;
 Copper-catalyzed N-arylation of Isatins Employing Aryl(TMP)iodonium Salts
;
_journal_name_full 'Organic &amp; Biomolecular Chemistry'
_journal_paper_doi 10.1039/D5OB01451D
_journal_year 2025
_chemical_formula_moiety 'C14 H8 Cl N O2'
_chemical_formula_sum 'C14 H8 Cl N O2'
_chemical_formula_weight 257.66
_chemical_name_systematic 1-(4-chlorophenyl)isatin
_space_group_crystal_system orthorhombic
_space_group_IT_number 19
_space_group_name_Hall 'P 2ac 2ab'
_space_group_name_H-M_alt 'P 21 21 21'
_atom_sites_solution_hydrogens geom
_atom_sites_solution_primary dual
_audit_creation_date 2025-06-03
_audit_creation_method
;
Olex2 1.5-alpha
(compiled 2025.05.31 svn.r86d253d1 for OlexSys, GUI svn.r7254)
;
_audit_update_record
;
2025-06-03 deposited with the CCDC.	2025-11-28 downloaded from the CCDC.
;
_cell_angle_alpha 90
_cell_angle_beta 90
_cell_angle_gamma 90
_cell_formula_units_Z 4
_cell_length_a 3.9146(19)
_cell_length_b 13.289(7)
_cell_length_c 21.939(11)
_cell_measurement_reflns_used 489
_cell_measurement_temperature 296.15
_cell_measurement_theta_max 12.64
_cell_measurement_theta_min 3.07
_cell_volume 1141.3(10)
_computing_cell_refinement 'SAINT V8.38A (Bruker, 2018)'
_computing_data_reduction 'SAINT V8.38A (Bruker, 2018)'
_computing_molecular_graphics 'Olex2 1.5-alpha (Dolomanov et al., 2009)'
_computing_publication_material 'Olex2 1.5-alpha (Dolomanov et al., 2009)'
_computing_structure_refinement 'SHELXL 2016/6 (Sheldrick, 2015)'
_computing_structure_solution 'SHELXT 2014/5 (Sheldrick, 2014)'
_diffrn_ambient_temperature 296.15
_diffrn_measured_fraction_theta_full 1.000
_diffrn_measured_fraction_theta_max 0.997
_diffrn_measurement_device_type 'Bruker APEX-II CCD'
_diffrn_measurement_method '\f and \w scans'
_diffrn_radiation_type MoK\a
_diffrn_radiation_wavelength 0.71073
_diffrn_reflns_av_R_equivalents 0.2063
_diffrn_reflns_av_unetI/netI 0.1942
_diffrn_reflns_Laue_measured_fraction_full 1.000
_diffrn_reflns_Laue_measured_fraction_max 0.997
_diffrn_reflns_limit_h_max 5
_diffrn_reflns_limit_h_min -5
_diffrn_reflns_limit_k_max 17
_diffrn_reflns_limit_k_min -17
_diffrn_reflns_limit_l_max 28
_diffrn_reflns_limit_l_min -29
_diffrn_reflns_number 16725
_diffrn_reflns_point_group_measured_fraction_full 1.000
_diffrn_reflns_point_group_measured_fraction_max 0.996
_diffrn_reflns_theta_full 25.242
_diffrn_reflns_theta_max 28.516
_diffrn_reflns_theta_min 1.792
_diffrn_source_current 30.0
_diffrn_source_power 1.5
_diffrn_source_voltage 50.0
_diffrn_standards_number 0
_exptl_absorpt_coefficient_mu 0.325
_exptl_absorpt_correction_T_max 0.7457
_exptl_absorpt_correction_T_min 0.4360
_exptl_absorpt_correction_type none
_exptl_absorpt_process_details
;
SADABS-2016/2 (Bruker,2016/2) was used for absorption correction.
wR2(int) was 0.1213 before and 0.0853 after correction.
The Ratio of minimum to maximum transmission is 0.5847.
The \l/2 correction factor is Not present.
;
_exptl_crystal_colour brown
_exptl_crystal_colour_primary brown
_exptl_crystal_density_diffrn 1.500
_exptl_crystal_description needle
_exptl_crystal_F_000 528
_exptl_crystal_size_max 0.1
_exptl_crystal_size_mid 0.02
_exptl_crystal_size_min 0.01
_refine_diff_density_max 0.227
_refine_diff_density_min -0.302
_refine_diff_density_rms 0.076
_refine_ls_abs_structure_details
;
 Flack x determined using 274 quotients [(I+)-(I-)]/[(I+)+(I-)]
 (Parsons, Flack and Wagner, Acta Cryst. B69 (2013) 249-259).
;
_refine_ls_abs_structure_Flack -0.08(18)
_refine_ls_extinction_method none
_refine_ls_goodness_of_fit_ref 0.921
_refine_ls_hydrogen_treatment constr
_refine_ls_matrix_type full
_refine_ls_number_parameters 163
_refine_ls_number_reflns 2892
_refine_ls_number_restraints 1
_refine_ls_restrained_S_all 0.931
_refine_ls_R_factor_all 0.2295
_refine_ls_R_factor_gt 0.0816
_refine_ls_shift/su_max 0.000
_refine_ls_shift/su_mean 0.000
_refine_ls_structure_factor_coef Fsqd
_refine_ls_weighting_details 'w=1/[\s^2^(Fo^2^)+(0.1000P)^2^] where P=(Fo^2^+2Fc^2^)/3'
_refine_ls_weighting_scheme calc
_refine_ls_wR_factor_gt 0.1679
_refine_ls_wR_factor_ref 0.2374
_reflns_Friedel_coverage 0.663
_reflns_Friedel_fraction_full 1.000
_reflns_Friedel_fraction_max 0.995
_reflns_number_gt 1092
_reflns_number_total 2892
_reflns_threshold_expression 'I > 2\s(I)'
_cod_data_source_file d5ob01451d3.cif
_cod_data_source_block vd76_a
_cod_database_code 7160908
_shelx_shelxl_version_number 2016/6
_shelx_space_group_comment
;
The symmetry employed for this shelxl refinement is uniquely defined
by the following loop, which should always be used as a source of
symmetry information in preference to the above space-group names.
They are only intended as comments.
;
_olex2_refinement_description
;
1. Fixed Uiso
 At 1.2 times of:
  All C(H) groups
2. Restrained distances
 C2-C1
 1.35 with sigma of 0.02
3.a Aromatic/amide H refined with riding coordinates:
 C10(H10), C14(H14), C7(H7), C4(H4), C13(H13), C11(H11), C6(H6), C5(H5)
;
_olex2_submission_special_instructions 'No special instructions were received'

loop_
_space_group_symop_operation_xyz
'x, y, z'
'-x+1/2, -y, z+1/2'
'-x, y+1/2, -z+1/2'
'x+1/2, -y+1/2, -z'

loop_
_atom_site_label
_atom_site_type_symbol
_atom_site_fract_x
_atom_site_fract_y
_atom_site_fract_z
_atom_site_U_iso_or_equiv
_atom_site_adp_type
_atom_site_occupancy
_atom_site_site_symmetry_order
_atom_site_calc_flag
_atom_site_refinement_flags_posn
_atom_site_refinement_flags_adp
_atom_site_refinement_flags_occupancy
_atom_site_disorder_assembly
_atom_site_disorder_group
Cl1 Cl 0.4736(7) 0.62857(18) 0.47938(10) 0.0812(9) Uani 1 1 d . . . . .
O2 O 0.8993(17) 0.8898(4) 0.2284(2) 0.0685(17) Uani 1 1 d . . . . .
O1 O 0.9298(16) 0.8728(4) 0.0951(2) 0.0768(18) Uani 1 1 d . . . . .
N1 N 0.6460(17) 0.7327(4) 0.2194(3) 0.0502(16) Uani 1 1 d . . . . .
C9 C 0.609(2) 0.7082(5) 0.2825(3) 0.050(2) Uani 1 1 d . . . . .
C8 C 0.558(2) 0.6693(5) 0.1702(4) 0.0484(19) Uani 1 1 d . . . . .
C3 C 0.648(2) 0.7126(5) 0.1147(4) 0.050(2) Uani 1 1 d . . . . .
C10 C 0.458(2) 0.7764(5) 0.3220(3) 0.051(2) Uani 1 1 d . . . . .
H10 H 0.380718 0.838241 0.307579 0.061 Uiso 1 1 calc R U . . .
C14 C 0.7170(19) 0.6156(6) 0.3042(4) 0.052(2) Uani 1 1 d . . . . .
H14 H 0.817212 0.569531 0.277785 0.062 Uiso 1 1 calc R U . . .
C7 C 0.400(2) 0.5783(5) 0.1710(4) 0.053(2) Uani 1 1 d . . . . .
H7 H 0.335826 0.548517 0.207637 0.064 Uiso 1 1 calc R U . . .
C4 C 0.588(2) 0.6664(6) 0.0598(4) 0.059(2) Uani 1 1 d . . . . .
H4 H 0.652309 0.696398 0.023214 0.071 Uiso 1 1 calc R U . . .
C13 C 0.677(2) 0.5917(6) 0.3647(4) 0.061(2) Uani 1 1 d . . . . .
H13 H 0.750315 0.529625 0.379208 0.073 Uiso 1 1 calc R U . . .
C12 C 0.529(2) 0.6591(5) 0.4035(3) 0.053(2) Uani 1 1 d . . . . .
C1 C 0.795(2) 0.8200(6) 0.1976(4) 0.056(2) Uani 1 1 d D . . . .
C11 C 0.423(2) 0.7520(6) 0.3824(3) 0.058(2) Uani 1 1 d . . . . .
H11 H 0.327012 0.798207 0.409263 0.070 Uiso 1 1 calc R U . . .
C2 C 0.804(2) 0.8097(6) 0.1290(4) 0.057(2) Uani 1 1 d D . . . .
C6 C 0.337(2) 0.5311(6) 0.1160(4) 0.064(2) Uani 1 1 d . . . . .
H6 H 0.228463 0.468735 0.116060 0.076 Uiso 1 1 calc R U . . .
C5 C 0.429(2) 0.5737(6) 0.0609(4) 0.068(3) Uani 1 1 d . . . . .
H5 H 0.384678 0.539962 0.024684 0.081 Uiso 1 1 calc R U . . .

loop_
_atom_site_aniso_label
_atom_site_aniso_U_11
_atom_site_aniso_U_22
_atom_site_aniso_U_33
_atom_site_aniso_U_23
_atom_site_aniso_U_13
_atom_site_aniso_U_12
Cl1 0.0980(19) 0.0859(16) 0.0598(13) 0.0159(12) 0.0002(15) -0.0189(16)
O2 0.093(5) 0.049(3) 0.063(4) -0.003(3) -0.002(3) -0.013(3)
O1 0.102(5) 0.063(3) 0.066(4) 0.009(3) 0.002(4) -0.027(4)
N1 0.062(4) 0.041(3) 0.047(4) 0.000(3) 0.002(3) -0.011(3)
C9 0.045(5) 0.048(4) 0.056(5) 0.000(4) -0.004(4) 0.005(4)
C8 0.047(5) 0.039(4) 0.059(5) -0.007(4) 0.001(4) 0.003(4)
C3 0.053(5) 0.043(4) 0.055(5) -0.001(4) -0.003(4) -0.003(4)
C10 0.056(5) 0.040(4) 0.057(5) 0.002(4) -0.006(4) 0.001(4)
C14 0.051(5) 0.044(4) 0.061(5) 0.000(4) 0.007(4) 0.002(4)
C7 0.055(5) 0.040(4) 0.064(5) -0.008(4) 0.003(5) -0.003(4)
C4 0.056(5) 0.057(5) 0.064(5) -0.004(4) 0.000(5) 0.000(5)
C13 0.057(6) 0.045(5) 0.081(6) 0.006(5) -0.012(5) -0.009(4)
C12 0.054(5) 0.048(4) 0.057(5) 0.007(4) -0.006(4) -0.010(5)
C1 0.059(5) 0.041(4) 0.067(6) -0.003(5) -0.002(5) -0.001(4)
C11 0.063(6) 0.051(5) 0.060(5) -0.006(4) 0.002(5) -0.001(4)
C2 0.064(6) 0.052(5) 0.053(5) 0.007(4) 0.000(4) 0.001(5)
C6 0.066(6) 0.046(5) 0.079(6) -0.011(5) -0.005(6) -0.005(4)
C5 0.067(6) 0.065(6) 0.072(6) -0.019(5) -0.007(6) -0.002(5)

loop_
_atom_type_symbol
_atom_type_description
_atom_type_scat_dispersion_real
_atom_type_scat_dispersion_imag
_atom_type_scat_source
C C 0.0033 0.0016 'International Tables Vol C Tables 4.2.6.8 and 6.1.1.4'
H H 0.0000 0.0000 'International Tables Vol C Tables 4.2.6.8 and 6.1.1.4'
Cl Cl 0.1484 0.1585 'International Tables Vol C Tables 4.2.6.8 and 6.1.1.4'
N N 0.0061 0.0033 'International Tables Vol C Tables 4.2.6.8 and 6.1.1.4'
O O 0.0106 0.0060 'International Tables Vol C Tables 4.2.6.8 and 6.1.1.4'

loop_
_geom_angle_atom_site_label_1
_geom_angle_atom_site_label_2
_geom_angle_atom_site_label_3
_geom_angle
_geom_angle_site_symmetry_1
_geom_angle_site_symmetry_3
_geom_angle_publ_flag
C8 N1 C9 125.4(6) . . ?
C1 N1 C9 124.6(6) . . ?
C1 N1 C8 109.8(6) . . ?
C10 C9 N1 119.9(6) . . ?
C10 C9 C14 119.8(7) . . ?
C14 C9 N1 120.2(7) . . ?
C3 C8 N1 111.1(6) . . ?
C7 C8 N1 129.2(7) . . ?
C7 C8 C3 119.7(7) . . ?
C8 C3 C2 106.5(7) . . ?
C4 C3 C8 122.7(7) . . ?
C4 C3 C2 130.8(7) . . ?
C9 C10 H10 120.3 . . ?
C11 C10 C9 119.4(7) . . ?
C11 C10 H10 120.3 . . ?
C9 C14 H14 119.9 . . ?
C13 C14 C9 120.1(8) . . ?
C13 C14 H14 119.9 . . ?
C8 C7 H7 120.9 . . ?
C8 C7 C6 118.3(8) . . ?
C6 C7 H7 120.9 . . ?
C3 C4 H4 121.3 . . ?
C3 C4 C5 117.3(8) . . ?
C5 C4 H4 121.3 . . ?
C14 C13 H13 120.0 . . ?
C12 C13 C14 120.0(8) . . ?
C12 C13 H13 120.0 . . ?
C13 C12 Cl1 120.1(6) . . ?
C13 C12 C11 120.2(7) . . ?
C11 C12 Cl1 119.7(6) . . ?
O2 C1 N1 126.1(8) . . ?
O2 C1 C2 127.8(8) . . ?
N1 C1 C2 106.1(7) . . ?
C10 C11 C12 120.4(7) . . ?
C10 C11 H11 119.8 . . ?
C12 C11 H11 119.8 . . ?
O1 C2 C3 130.0(7) . . ?
O1 C2 C1 123.5(8) . . ?
C3 C2 C1 106.4(7) . . ?
C7 C6 H6 119.0 . . ?
C7 C6 C5 121.9(8) . . ?
C5 C6 H6 119.0 . . ?
C4 C5 C6 120.0(8) . . ?
C4 C5 H5 120.0 . . ?
C6 C5 H5 120.0 . . ?

loop_
_geom_bond_atom_site_label_1
_geom_bond_atom_site_label_2
_geom_bond_distance
_geom_bond_site_symmetry_2
_geom_bond_publ_flag
Cl1 C12 1.726(7) . ?
O2 C1 1.218(8) . ?
O1 C2 1.225(9) . ?
N1 C9 1.431(9) . ?
N1 C8 1.413(9) . ?
N1 C1 1.384(9) . ?
C9 C10 1.386(10) . ?
C9 C14 1.386(10) . ?
C8 C3 1.391(10) . ?
C8 C7 1.358(10) . ?
C3 C4 1.373(10) . ?
C3 C2 1.461(10) . ?
C10 H10 0.9300 . ?
C10 C11 1.371(10) . ?
C14 H14 0.9300 . ?
C14 C13 1.373(10) . ?
C7 H7 0.9300 . ?
C7 C6 1.382(10) . ?
C4 H4 0.9300 . ?
C4 C5 1.380(10) . ?
C13 H13 0.9300 . ?
C13 C12 1.365(10) . ?
C12 C11 1.384(10) . ?
C1 C2 1.513(10) . ?
C11 H11 0.9300 . ?
C6 H6 0.9300 . ?
C6 C5 1.384(11) . ?
C5 H5 0.9300 . ?

loop_
_geom_torsion_atom_site_label_1
_geom_torsion_atom_site_label_2
_geom_torsion_atom_site_label_3
_geom_torsion_atom_site_label_4
_geom_torsion
_geom_torsion_site_symmetry_1
_geom_torsion_site_symmetry_2
_geom_torsion_site_symmetry_3
_geom_torsion_site_symmetry_4
_geom_torsion_publ_flag
Cl1 C12 C11 C10 -178.4(6) . . . . ?
O2 C1 C2 O1 1.5(14) . . . . ?
O2 C1 C2 C3 180.0(8) . . . . ?
N1 C9 C10 C11 179.9(7) . . . . ?
N1 C9 C14 C13 -179.1(7) . . . . ?
N1 C8 C3 C4 -179.8(7) . . . . ?
N1 C8 C3 C2 0.1(9) . . . . ?
N1 C8 C7 C6 179.1(8) . . . . ?
N1 C1 C2 O1 -177.7(8) . . . . ?
N1 C1 C2 C3 0.7(8) . . . . ?
C9 N1 C8 C3 -175.8(6) . . . . ?
C9 N1 C8 C7 5.5(13) . . . . ?
C9 N1 C1 O2 -3.7(12) . . . . ?
C9 N1 C1 C2 175.6(7) . . . . ?
C9 C10 C11 C12 -1.7(12) . . . . ?
C9 C14 C13 C12 0.2(12) . . . . ?
C8 N1 C9 C10 -132.1(8) . . . . ?
C8 N1 C9 C14 46.6(11) . . . . ?
C8 N1 C1 O2 -180.0(7) . . . . ?
C8 N1 C1 C2 -0.7(8) . . . . ?
C8 C3 C4 C5 0.6(12) . . . . ?
C8 C3 C2 O1 177.8(9) . . . . ?
C8 C3 C2 C1 -0.5(8) . . . . ?
C8 C7 C6 C5 0.0(13) . . . . ?
C3 C8 C7 C6 0.6(12) . . . . ?
C3 C4 C5 C6 0.1(13) . . . . ?
C10 C9 C14 C13 -0.4(11) . . . . ?
C14 C9 C10 C11 1.1(11) . . . . ?
C14 C13 C12 Cl1 179.2(6) . . . . ?
C14 C13 C12 C11 -0.7(12) . . . . ?
C7 C8 C3 C4 -1.0(12) . . . . ?
C7 C8 C3 C2 178.8(7) . . . . ?
C7 C6 C5 C4 -0.4(14) . . . . ?
C4 C3 C2 O1 -2.4(16) . . . . ?
C4 C3 C2 C1 179.3(8) . . . . ?
C13 C12 C11 C10 1.5(12) . . . . ?
C1 N1 C9 C10 52.1(10) . . . . ?
C1 N1 C9 C14 -129.1(8) . . . . ?
C1 N1 C8 C3 0.4(9) . . . . ?
C1 N1 C8 C7 -178.2(8) . . . . ?
C2 C3 C4 C5 -179.2(8) . . . . ?
